data_7051442
_journal_name_full 'New Journal of Chemistry'
_journal_paper_doi 10.1039/a902282a
_journal_year 1999
_chemical_formula_moiety 'C17 H17 N O '
_chemical_formula_sum 'C17 H17 N O'
_chemical_formula_weight 251.33
_chemical_name_common
;
4"-dimethylamino-1,3-diphenylpropen-1-one
;
_space_group_IT_number 14
_symmetry_cell_setting monoclinic
_symmetry_space_group_name_Hall '-P 2yab'
_symmetry_space_group_name_H-M 'P 1 21/a 1'
_cell_angle_alpha 90
_cell_angle_beta 108.35(2)
_cell_angle_gamma 90
_cell_formula_units_Z 4
_cell_length_a 9.491(4)
_cell_length_b 11.884(3)
_cell_length_c 12.912(3)
_cell_measurement_temperature 153.2
_cell_volume 1382.3(7)
_diffrn_ambient_temperature 153.2
_exptl_crystal_density_diffrn 1.208
_cod_original_sg_symbol_H-M 'P 21/a'
_cod_original_formula_sum 'C17 H17 N O '
_cod_database_code 7051442

loop_
_symmetry_equiv_pos_as_xyz
x,y,z
1/2-x,1/2+y,-z
-x,-y,-z
1/2+x,1/2-y,z

loop_
_atom_site_label
_atom_site_type_symbol
_atom_site_fract_x
_atom_site_fract_y
_atom_site_fract_z
_atom_site_U_iso_or_equiv
_atom_site_adp_type
_atom_site_occupancy
_atom_site_calc_flag
_atom_site_refinement_flags
_atom_site_disorder_assembly
_atom_site_disorder_group
O(1) O -0.3143(3) 0.0425(2) 0.6691(2) 0.0705(8) Uani 1.00 d . . .
N(1) N 0.5313(3) 0.1294(3) 1.1347(2) 0.0557(9) Uani 1.00 d . . .
C(1) C -0.3251(3) 0.2088(3) 0.5687(3) 0.0467(10) Uani 1.00 d . . .
C(2) C -0.4497(5) 0.1736(4) 0.4861(4) 0.078(1) Uani 1.00 d . . .
C(3) C -0.5247(6) 0.2474(5) 0.4053(4) 0.099(2) Uani 1.00 d . . .
C(4) C -0.4798(5) 0.3555(4) 0.4049(4) 0.087(2) Uani 1.00 d . . .
C(5) C -0.3585(5) 0.3944(4) 0.4893(4) 0.091(2) Uani 1.00 d . . .
C(6) C -0.2814(5) 0.3206(4) 0.5685(4) 0.076(1) Uani 1.00 d . . .
C(7) C -0.2476(4) 0.1272(3) 0.6554(3) 0.0486(10) Uani 1.00 d . . .
C(8) C -0.0951(4) 0.1502(3) 0.7234(3) 0.0469(10) Uani 1.00 d . . .
C(9) C -0.0242(4) 0.0810(3) 0.8048(3) 0.0459(10) Uani 1.00 d . . .
C(10) C 0.1228(3) 0.0922(3) 0.8838(2) 0.0431(9) Uani 1.00 d . . .
C(11) C 0.2190(4) 0.1815(3) 0.8837(3) 0.0480(10) Uani 1.00 d . . .
C(12) C 0.3553(4) 0.1925(3) 0.9638(3) 0.0475(10) Uani 1.00 d . . .
C(13) C 0.4017(3) 0.1146(3) 1.0507(3) 0.0447(9) Uani 1.00 d . . .
C(14) C 0.3081(4) 0.0230(3) 1.0490(3) 0.053(1) Uani 1.00 d . . .
C(15) C 0.1735(4) 0.0126(3) 0.9675(3) 0.052(1) Uani 1.00 d . . .
C(16) C 0.6302(6) 0.2221(5) 1.1359(5) 0.077(2) Uani 1.00 d . . .
C(17) C 0.5795(5) 0.0453(5) 1.2197(4) 0.065(1) Uani 1.00 d . . .
H(1) H -0.483(4) 0.097(3) 0.490(3) 0.08(1) Uiso 1.00 calc . . .
H(2) H -0.594(5) 0.217(3) 0.352(3) 0.09(1) Uiso 1.00 calc . . .
H(3) H -0.533(5) 0.405(4) 0.346(4) 0.11(2) Uiso 1.00 calc . . .
H(4) H -0.327(5) 0.478(5) 0.493(4) 0.13(2) Uiso 1.00 calc . . .
H(5) H -0.190(4) 0.345(3) 0.629(3) 0.09(1) Uiso 1.00 calc . . .
H(6) H -0.047(3) 0.213(3) 0.704(2) 0.047(9) Uiso 1.00 calc . . .
H(7) H -0.075(3) 0.021(3) 0.818(2) 0.040(9) Uiso 1.00 calc . . .
H(8) H 0.193(4) 0.241(3) 0.829(3) 0.07(1) Uiso 1.00 calc . . .
H(9) H 0.420(3) 0.257(3) 0.960(3) 0.057(9) Uiso 1.00 calc . . .
H(10) H 0.335(3) -0.032(2) 1.105(2) 0.043(9) Uiso 1.00 calc . . .
H(11) H 0.104(4) -0.051(3) 0.967(3) 0.07(1) Uiso 1.00 calc . . .
H(12) H 0.584(5) 0.298(4) 1.138(4) 0.12(2) Uiso 1.00 calc . . .
H(13) H 0.652(5) 0.224(5) 1.073(5) 0.14(3) Uiso 1.00 calc . . .
H(14) H 0.711(6) 0.214(4) 1.195(5) 0.13(2) Uiso 1.00 calc . . .
H(15) H 0.661(5) 0.066(3) 1.275(3) 0.08(1) Uiso 1.00 calc . . .
H(16) H 0.590(6) -0.030(5) 1.203(5) 0.16(3) Uiso 1.00 calc . . .
H(17) H 0.502(4) 0.035(3) 1.262(3) 0.08(1) Uiso 1.00 calc . . .

loop_
_atom_site_aniso_label
_atom_site_aniso_U_11
_atom_site_aniso_U_22
_atom_site_aniso_U_33
_atom_site_aniso_U_12
_atom_site_aniso_U_13
_atom_site_aniso_U_23
O(1) 0.061(2) 0.065(2) 0.069(2) -0.022(1) -0.002(1) 0.014(1)
N(1) 0.044(2) 0.063(2) 0.050(2) -0.003(1) 0.000(1) 0.007(2)
C(1) 0.044(2) 0.050(2) 0.043(2) 0.000(2) 0.010(2) 0.003(2)
C(2) 0.068(3) 0.061(3) 0.076(3) -0.011(2) -0.019(2) 0.009(2)
C(3) 0.085(3) 0.093(4) 0.083(4) -0.005(3) -0.029(3) 0.010(3)
C(4) 0.072(3) 0.086(4) 0.087(4) 0.011(3) 0.004(3) 0.036(3)
C(5) 0.077(3) 0.070(3) 0.108(4) -0.005(3) 0.004(3) 0.030(3)
C(6) 0.063(3) 0.062(3) 0.083(3) -0.008(2) -0.004(2) 0.020(2)
C(7) 0.051(2) 0.049(2) 0.043(2) -0.010(2) 0.010(2) -0.001(2)
C(8) 0.048(2) 0.046(2) 0.041(2) -0.007(2) 0.006(2) -0.001(2)
C(9) 0.049(2) 0.039(2) 0.049(2) -0.006(2) 0.015(2) -0.002(2)
C(10) 0.040(2) 0.039(2) 0.046(2) -0.001(1) 0.008(2) -0.002(2)
C(11) 0.051(2) 0.041(2) 0.047(2) -0.002(2) 0.007(2) 0.004(2)
C(12) 0.047(2) 0.042(2) 0.050(2) -0.004(2) 0.011(2) 0.001(2)
C(13) 0.041(2) 0.043(2) 0.048(2) 0.004(2) 0.011(2) 0.002(2)
C(14) 0.051(2) 0.044(2) 0.058(2) 0.008(2) 0.009(2) 0.016(2)
C(15) 0.046(2) 0.040(2) 0.061(2) -0.004(2) 0.007(2) 0.006(2)
C(16) 0.059(3) 0.079(3) 0.074(3) -0.019(3) -0.004(3) 0.011(3)
C(17) 0.049(2) 0.081(3) 0.056(2) 0.007(2) 0.001(2) 0.019(2)

loop_
_geom_bond_atom_site_label_1
_geom_bond_atom_site_label_2
_geom_bond_distance
_geom_bond_site_symmetry_1
_geom_bond_site_symmetry_2
_geom_bond_publ_flag
O(1) C(7) 1.231(4) 1_555 1_555 yes
N(1) C(13) 1.372(4) 1_555 1_555 yes
N(1) C(16) 1.444(5) 1_555 1_555 yes
N(1) C(17) 1.448(5) 1_555 1_555 yes
C(1) C(2) 1.385(5) 1_555 1_555 yes
C(1) C(6) 1.392(5) 1_555 1_555 yes
C(1) C(7) 1.488(4) 1_555 1_555 yes
C(2) C(3) 1.376(6) 1_555 1_555 yes
C(3) C(4) 1.355(7) 1_555 1_555 yes
C(4) C(5) 1.391(7) 1_555 1_555 yes
C(5) C(6) 1.371(6) 1_555 1_555 yes
C(7) C(8) 1.464(4) 1_555 1_555 yes
C(8) C(9) 1.337(4) 1_555 1_555 yes
C(9) C(10) 1.452(4) 1_555 1_555 yes
C(10) C(11) 1.400(4) 1_555 1_555 yes
C(10) C(15) 1.403(4) 1_555 1_555 yes
C(11) C(12) 1.384(4) 1_555 1_555 yes
C(12) C(13) 1.413(4) 1_555 1_555 yes
C(13) C(14) 1.401(4) 1_555 1_555 yes
C(14) C(15) 1.382(4) 1_555 1_555 yes
